data_2225693
loop_
_publ_author_name
'Guzei, Ilia A.'
'Spencer, Lara C.'
'Xiao, Lingyun'
'Burnette, Ronald R.'

_publ_section_title
;
 (\m-1,4,7,10-Tetraoxacyclododecane)bis[(1,4,7,10-tetraoxacyclododecane)lithium]
 bis(perchlorate)
;
_journal_coeditor_code SI2246
_journal_issue 4
_journal_name_full 'Acta Crystallographica Section E'
_journal_page_first m438
_journal_page_last m439
_journal_paper_doi 10.1107/S1600536810009542
_journal_volume 66
_journal_year 2010
_chemical_formula_iupac '[Li2 (C8 H16 O4)3] (Cl O4)2'
_chemical_formula_moiety 'C24 H48 Li2 O12 2-, 2(Cl O4 +)'
_chemical_formula_sum 'C24 H48 Cl2 Li2 O20'
_chemical_formula_weight 741.40
_chemical_name_systematic
;
(\m-1,4,7,10-Tetraoxacyclododecane)bis[(1,4,7,10-tetraoxacyclododecane)lithium]
bis(perchlorate)
;
_space_group_IT_number 14
_symmetry_cell_setting monoclinic
_symmetry_space_group_name_Hall '-P 2ybc'
_symmetry_space_group_name_H-M 'P 1 21/c 1'
_atom_sites_solution_hydrogens geom
_atom_sites_solution_primary direct
_atom_sites_solution_secondary difmap
_cell_angle_alpha 90.00
_cell_angle_beta 95.962(2)
_cell_angle_gamma 90.00
_cell_formula_units_Z 2
_cell_length_a 7.7395(7)
_cell_length_b 14.1924(13)
_cell_length_c 15.2801(14)
_cell_measurement_reflns_used 999
_cell_measurement_temperature 100(2)
_cell_measurement_theta_max 26.40
_cell_measurement_theta_min 2.65
_cell_volume 1669.3(3)
_computing_cell_refinement 'SAINT (Bruker, 2003)'
_computing_data_collection 'SMART (Bruker, 2003)'
_computing_data_reduction 'SAINT (Bruker, 2003)'
_computing_molecular_graphics 'SHELXTL and DIAMOND (Brandenburg, 1999)'
_computing_publication_material
;
SHELXTL, <i>publCIF</i> (Westrip, 2010) and <i>modiCIFer</i> (Guzei,
2007)
;
_computing_structure_refinement 'SHELXTL and <i>FCF_filter</i> (Guzei, 2007)'
_computing_structure_solution 'SHELXTL (Sheldrick, 2008)'
_diffrn_ambient_temperature 100(2)
_diffrn_measured_fraction_theta_full 0.998
_diffrn_measured_fraction_theta_max 0.996
_diffrn_measurement_device_type 'Bruker CCD-1000 area-detector'
_diffrn_measurement_method '0.30\% \w and 0.4 \% \f scans'
_diffrn_radiation_monochromator graphite
_diffrn_radiation_source 'fine-focus sealed tube'
_diffrn_radiation_type 'Mo K\a'
_diffrn_radiation_wavelength 0.71073
_diffrn_reflns_av_R_equivalents 0.0267
_diffrn_reflns_av_sigmaI/netI 0.0211
_diffrn_reflns_limit_h_max 9
_diffrn_reflns_limit_h_min -9
_diffrn_reflns_limit_k_max 17
_diffrn_reflns_limit_k_min -17
_diffrn_reflns_limit_l_max 19
_diffrn_reflns_limit_l_min -19
_diffrn_reflns_number 13593
_diffrn_reflns_theta_full 25.00
_diffrn_reflns_theta_max 26.40
_diffrn_reflns_theta_min 2.65
_exptl_absorpt_coefficient_mu 0.278
_exptl_absorpt_correction_T_max 0.9466
_exptl_absorpt_correction_T_min 0.8971
_exptl_absorpt_correction_type multi-scan
_exptl_absorpt_process_details
;
(SADABS; Bruker, 2003)
;
_exptl_crystal_colour colourless
_exptl_crystal_density_diffrn 1.475
_exptl_crystal_density_method 'not measured'
_exptl_crystal_description block
_exptl_crystal_F_000 784
_exptl_crystal_size_max 0.40
_exptl_crystal_size_mid 0.30
_exptl_crystal_size_min 0.20
_refine_diff_density_max 0.505
_refine_diff_density_min -0.360
_refine_ls_extinction_method none
_refine_ls_goodness_of_fit_ref 1.037
_refine_ls_hydrogen_treatment constr
_refine_ls_matrix_type full
_refine_ls_number_parameters 217
_refine_ls_number_reflns 3412
_refine_ls_number_restraints 0
_refine_ls_restrained_S_all 1.037
_refine_ls_R_factor_all 0.0366
_refine_ls_R_factor_gt 0.0339
_refine_ls_shift/su_max 0.000
_refine_ls_shift/su_mean 0.000
_refine_ls_structure_factor_coef Fsqd
_refine_ls_weighting_details
;
w=1/[\s^2^(Fo^2^)+(0.0467P)^2^+1.0270P] where P=(Fo^2^+2Fc^2^)/3
;
_refine_ls_weighting_scheme calc
_refine_ls_wR_factor_gt 0.0899
_refine_ls_wR_factor_ref 0.0923
_reflns_number_gt 3139
_reflns_number_total 3412
_reflns_threshold_expression I>2\s(I)
_cod_data_source_file si2246.cif
_cod_data_source_block I
_cod_original_sg_symbol_H-M 'P 21/c'
_cod_database_code 2225693
_cod_database_fobs_code 2225693

loop_
_symmetry_equiv_pos_as_xyz
'x, y, z'
'-x, y+1/2, -z+1/2'
'-x, -y, -z'
'x, -y-1/2, z-1/2'

loop_
_atom_site_type_symbol
_atom_site_label
_atom_site_fract_x
_atom_site_fract_y
_atom_site_fract_z
_atom_site_U_iso_or_equiv
_atom_site_adp_type
_atom_site_calc_flag
_atom_site_refinement_flags
_atom_site_occupancy
_atom_site_disorder_assembly
_atom_site_disorder_group
O O1 0.37224(13) -0.00939(8) 0.79331(7) 0.0253(2) Uani d . 1 . .
O O2 0.14456(14) -0.11875(7) 0.68986(7) 0.0228(2) Uani d . 1 . .
O O3 -0.10708(13) 0.00835(7) 0.70392(6) 0.0206(2) Uani d . 1 . .
O O4 0.11574(14) 0.11599(7) 0.80927(7) 0.0223(2) Uani d . 1 . .
O O5 0.01430(12) -0.10039(7) 0.88536(6) 0.0188(2) Uani d . 1 . .
O O6 -0.20229(14) 0.05033(7) 0.94017(7) 0.0233(2) Uani d . 1 . .
Li Li1 0.1036(3) -0.02805(17) 0.79255(15) 0.0201(5) Uani d . 1 . .
C C1 0.4243(2) -0.04051(12) 0.71080(10) 0.0279(3) Uani d . 1 . .
H H1A 0.5516 -0.0498 0.7151 0.033 Uiso calc R 1 . .
H H1B 0.3909 0.0063 0.6641 0.033 Uiso calc R 1 . .
C C2 0.3315(2) -0.13188(12) 0.69088(11) 0.0303(4) Uani d . 1 . .
H H2A 0.3585 -0.1557 0.6329 0.036 Uiso calc R 1 . .
H H2B 0.3719 -0.1792 0.7360 0.036 Uiso calc R 1 . .
C C3 0.0620(2) -0.08202(11) 0.60923(10) 0.0261(3) Uani d . 1 . .
H H3A 0.0564 -0.1304 0.5624 0.031 Uiso calc R 1 . .
H H3B 0.1261 -0.0267 0.5900 0.031 Uiso calc R 1 . .
C C4 -0.1181(2) -0.05422(12) 0.62882(10) 0.0261(3) Uani d . 1 . .
H H4A -0.1794 -0.0223 0.5770 0.031 Uiso calc R 1 . .
H H4B -0.1849 -0.1112 0.6414 0.031 Uiso calc R 1 . .
C C5 -0.0971(2) 0.10586(11) 0.68153(10) 0.0243(3) Uani d . 1 . .
H H5A -0.2113 0.1291 0.6550 0.029 Uiso calc R 1 . .
H H5B -0.0103 0.1158 0.6392 0.029 Uiso calc R 1 . .
C C6 -0.0433(2) 0.15582(11) 0.76647(10) 0.0255(3) Uani d . 1 . .
H H6A -0.0256 0.2236 0.7548 0.031 Uiso calc R 1 . .
H H6B -0.1366 0.1503 0.8058 0.031 Uiso calc R 1 . .
C C7 0.2697(2) 0.15160(11) 0.77685(10) 0.0251(3) Uani d . 1 . .
H H7A 0.2919 0.2173 0.7966 0.030 Uiso calc R 1 . .
H H7B 0.2586 0.1501 0.7117 0.030 Uiso calc R 1 . .
C C8 0.4132(2) 0.08828(12) 0.81403(10) 0.0277(3) Uani d . 1 . .
H H8A 0.5222 0.1058 0.7895 0.033 Uiso calc R 1 . .
H H8B 0.4315 0.0963 0.8787 0.033 Uiso calc R 1 . .
C C9 0.1074(2) -0.16375(11) 0.94693(10) 0.0236(3) Uani d . 1 . .
H H9A 0.1499 -0.2182 0.9148 0.028 Uiso calc R 1 . .
H H9B 0.0280 -0.1878 0.9886 0.028 Uiso calc R 1 . .
C C10 -0.17131(18) -0.10405(11) 0.88613(9) 0.0211(3) Uani d . 1 . .
H H10A -0.2075 -0.1703 0.8930 0.025 Uiso calc R 1 . .
H H10B -0.2275 -0.0808 0.8290 0.025 Uiso calc R 1 . .
C C11 -0.23197(18) -0.04594(11) 0.95912(10) 0.0219(3) Uani d . 1 . .
H H11A -0.3572 -0.0569 0.9632 0.026 Uiso calc R 1 . .
H H11B -0.1670 -0.0636 1.0160 0.026 Uiso calc R 1 . .
C C12 -0.2582(2) 0.11475(11) 1.00296(10) 0.0248(3) Uani d . 1 . .
H H12A -0.3248 0.0802 1.0447 0.030 Uiso calc R 1 . .
H H12B -0.3363 0.1622 0.9723 0.030 Uiso calc R 1 . .
Cl Cl1 0.42590(4) 0.18127(2) 0.53628(2) 0.01772(11) Uani d . 1 . .
O O7 0.49851(14) 0.23355(8) 0.61216(7) 0.0266(3) Uani d . 1 . .
O O8 0.38979(16) 0.24318(8) 0.46246(8) 0.0325(3) Uani d . 1 . .
O O9 0.26490(16) 0.13825(9) 0.55554(7) 0.0334(3) Uani d . 1 . .
O O10 0.54620(18) 0.11021(10) 0.51571(9) 0.0421(3) Uani d . 1 . .

loop_
_atom_site_aniso_label
_atom_site_aniso_U_11
_atom_site_aniso_U_22
_atom_site_aniso_U_33
_atom_site_aniso_U_12
_atom_site_aniso_U_13
_atom_site_aniso_U_23
O1 0.0200(5) 0.0360(6) 0.0202(5) -0.0012(4) 0.0035(4) 0.0050(4)
O2 0.0284(6) 0.0210(5) 0.0197(5) -0.0002(4) 0.0064(4) 0.0007(4)
O3 0.0213(5) 0.0225(5) 0.0179(5) -0.0017(4) 0.0012(4) 0.0025(4)
O4 0.0266(5) 0.0227(5) 0.0177(5) -0.0050(4) 0.0026(4) -0.0001(4)
O5 0.0162(5) 0.0221(5) 0.0183(5) 0.0005(4) 0.0026(4) 0.0035(4)
O6 0.0276(5) 0.0241(5) 0.0191(5) 0.0013(4) 0.0060(4) -0.0004(4)
Li1 0.0201(11) 0.0215(12) 0.0188(11) -0.0005(9) 0.0028(9) 0.0021(9)
C1 0.0204(7) 0.0401(9) 0.0240(8) 0.0036(6) 0.0065(6) 0.0031(7)
C2 0.0344(9) 0.0293(8) 0.0295(8) 0.0115(7) 0.0138(7) 0.0026(7)
C3 0.0332(8) 0.0269(8) 0.0181(7) -0.0032(6) 0.0033(6) -0.0031(6)
C4 0.0287(8) 0.0304(8) 0.0183(7) -0.0091(6) -0.0015(6) -0.0031(6)
C5 0.0217(7) 0.0234(7) 0.0273(8) 0.0013(6) 0.0001(6) 0.0063(6)
C6 0.0266(8) 0.0219(7) 0.0290(8) 0.0054(6) 0.0075(6) 0.0020(6)
C7 0.0283(8) 0.0264(8) 0.0211(7) -0.0099(6) 0.0043(6) -0.0009(6)
C8 0.0229(7) 0.0377(9) 0.0220(7) -0.0124(6) -0.0006(6) -0.0002(6)
C9 0.0288(8) 0.0193(7) 0.0226(7) 0.0045(6) 0.0020(6) 0.0022(6)
C10 0.0167(7) 0.0260(7) 0.0207(7) -0.0057(5) 0.0019(5) -0.0007(6)
C11 0.0186(7) 0.0269(8) 0.0206(7) -0.0004(6) 0.0050(5) 0.0031(6)
C12 0.0228(7) 0.0292(8) 0.0223(7) 0.0086(6) 0.0012(6) -0.0023(6)
Cl1 0.01952(18) 0.01895(18) 0.01472(18) -0.00176(12) 0.00186(12) 0.00107(11)
O7 0.0229(5) 0.0326(6) 0.0233(5) -0.0044(4) -0.0018(4) -0.0071(5)
O8 0.0369(6) 0.0321(6) 0.0267(6) -0.0082(5) -0.0056(5) 0.0132(5)
O9 0.0339(6) 0.0468(7) 0.0197(5) -0.0226(5) 0.0043(5) -0.0008(5)
O10 0.0496(8) 0.0424(8) 0.0346(7) 0.0217(6) 0.0055(6) -0.0075(6)

loop_
_atom_type_symbol
_atom_type_description
_atom_type_scat_dispersion_real
_atom_type_scat_dispersion_imag
_atom_type_scat_source
C C 0.0033 0.0016 'International Tables Vol C Tables 4.2.6.8 and 6.1.1.4'
H H 0.0000 0.0000 'International Tables Vol C Tables 4.2.6.8 and 6.1.1.4'
Li Li -0.0003 0.0001 'International Tables Vol C Tables 4.2.6.8 and 6.1.1.4'
O O 0.0106 0.0060 'International Tables Vol C Tables 4.2.6.8 and 6.1.1.4'
Cl Cl 0.1484 0.1585 'International Tables Vol C Tables 4.2.6.8 and 6.1.1.4'

loop_
_geom_angle_atom_site_label_1
_geom_angle_atom_site_label_2
_geom_angle_atom_site_label_3
_geom_angle_site_symmetry_1
_geom_angle_site_symmetry_3
_geom_angle
_geom_angle_publ_flag
C1 O1 C8 . . 114.32(12) ?
C1 O1 Li1 . . 109.00(11) ?
C8 O1 Li1 . . 108.46(11) ?
C3 O2 C2 . . 114.29(11) ?
C3 O2 Li1 . . 109.63(11) ?
C2 O2 Li1 . . 107.45(11) ?
C5 O3 C4 . . 113.86(11) ?
C5 O3 Li1 . . 109.81(11) ?
C4 O3 Li1 . . 110.02(11) ?
C7 O4 C6 . . 113.93(11) ?
C7 O4 Li1 . . 109.66(11) ?
C6 O4 Li1 . . 107.81(11) ?
C10 O5 C9 . . 113.85(11) ?
C10 O5 Li1 . . 117.26(11) ?
C9 O5 Li1 . . 128.14(11) ?
C11 O6 C12 . . 114.41(11) ?
O5 Li1 O4 . . 116.76(12) ?
O5 Li1 O3 . . 107.10(12) ?
O4 Li1 O3 . . 81.74(10) ?
O5 Li1 O2 . . 108.58(12) ?
O4 Li1 O2 . . 134.35(13) ?
O3 Li1 O2 . . 80.36(9) ?
O5 Li1 O1 . . 119.53(12) ?
O4 Li1 O1 . . 80.89(10) ?
O3 Li1 O1 . . 133.22(12) ?
O2 Li1 O1 . . 81.58(10) ?
O1 C1 C2 . . 105.85(12) ?
O1 C1 H1A . . 110.6 ?
C2 C1 H1A . . 110.6 ?
O1 C1 H1B . . 110.6 ?
C2 C1 H1B . . 110.6 ?
H1A C1 H1B . . 108.7 ?
O2 C2 C1 . . 110.23(12) ?
O2 C2 H2A . . 109.6 ?
C1 C2 H2A . . 109.6 ?
O2 C2 H2B . . 109.6 ?
C1 C2 H2B . . 109.6 ?
H2A C2 H2B . . 108.1 ?
O2 C3 C4 . . 105.34(12) ?
O2 C3 H3A . . 110.7 ?
C4 C3 H3A . . 110.7 ?
O2 C3 H3B . . 110.7 ?
C4 C3 H3B . . 110.7 ?
H3A C3 H3B . . 108.8 ?
O3 C4 C3 . . 109.81(12) ?
O3 C4 H4A . . 109.7 ?
C3 C4 H4A . . 109.7 ?
O3 C4 H4B . . 109.7 ?
C3 C4 H4B . . 109.7 ?
H4A C4 H4B . . 108.2 ?
O3 C5 C6 . . 105.53(12) ?
O3 C5 H5A . . 110.6 ?
C6 C5 H5A . . 110.6 ?
O3 C5 H5B . . 110.6 ?
C6 C5 H5B . . 110.6 ?
H5A C5 H5B . . 108.8 ?
O4 C6 C5 . . 110.67(12) ?
O4 C6 H6A . . 109.5 ?
C5 C6 H6A . . 109.5 ?
O4 C6 H6B . . 109.5 ?
C5 C6 H6B . . 109.5 ?
H6A C6 H6B . . 108.1 ?
O4 C7 C8 . . 105.61(12) ?
O4 C7 H7A . . 110.6 ?
C8 C7 H7A . . 110.6 ?
O4 C7 H7B . . 110.6 ?
C8 C7 H7B . . 110.6 ?
H7A C7 H7B . . 108.7 ?
O1 C8 C7 . . 110.79(12) ?
O1 C8 H8A . . 109.5 ?
C7 C8 H8A . . 109.5 ?
O1 C8 H8B . . 109.5 ?
C7 C8 H8B . . 109.5 ?
H8A C8 H8B . . 108.1 ?
O5 C9 C12 . 3_557 110.75(12) ?
O5 C9 H9A . . 109.5 ?
C12 C9 H9A 3_557 . 109.5 ?
O5 C9 H9B . . 109.5 ?
C12 C9 H9B 3_557 . 109.5 ?
H9A C9 H9B . . 108.1 ?
O5 C10 C11 . . 112.07(11) ?
O5 C10 H10A . . 109.2 ?
C11 C10 H10A . . 109.2 ?
O5 C10 H10B . . 109.2 ?
C11 C10 H10B . . 109.2 ?
H10A C10 H10B . . 107.9 ?
O6 C11 C10 . . 107.90(11) ?
O6 C11 H11A . . 110.1 ?
C10 C11 H11A . . 110.1 ?
O6 C11 H11B . . 110.1 ?
C10 C11 H11B . . 110.1 ?
H11A C11 H11B . . 108.4 ?
O6 C12 C9 . 3_557 111.52(12) ?
O6 C12 H12A . . 109.3 ?
C9 C12 H12A 3_557 . 109.3 ?
O6 C12 H12B . . 109.3 ?
C9 C12 H12B 3_557 . 109.3 ?
H12A C12 H12B . . 108.0 ?
O10 Cl1 O8 . . 109.72(8) ?
O10 Cl1 O7 . . 109.37(7) ?
O8 Cl1 O7 . . 110.20(7) ?
O10 Cl1 O9 . . 109.99(9) ?
O8 Cl1 O9 . . 108.50(7) ?
O7 Cl1 O9 . . 109.04(7) ?

loop_
_geom_bond_atom_site_label_1
_geom_bond_atom_site_label_2
_geom_bond_site_symmetry_2
_geom_bond_distance
_geom_bond_publ_flag
O1 C1 . 1.4326(18) ?
O1 C8 . 1.450(2) ?
O1 Li1 . 2.094(3) yes
O2 C3 . 1.4264(18) ?
O2 C2 . 1.4573(19) ?
O2 Li1 . 2.079(3) yes
O3 C5 . 1.4296(18) ?
O3 C4 . 1.4466(18) ?
O3 Li1 . 2.074(3) yes
O4 C7 . 1.4295(18) ?
O4 C6 . 1.4473(18) ?
O4 Li1 . 2.061(3) yes
O5 C10 . 1.4388(16) ?
O5 C9 . 1.4394(17) ?
O5 Li1 . 1.936(3) yes
O6 C11 . 1.4203(18) ?
O6 C12 . 1.4247(18) ?
C1 C2 . 1.498(2) ?
C1 H1A . 0.9900 ?
C1 H1B . 0.9900 ?
C2 H2A . 0.9900 ?
C2 H2B . 0.9900 ?
C3 C4 . 1.508(2) ?
C3 H3A . 0.9900 ?
C3 H3B . 0.9900 ?
C4 H4A . 0.9900 ?
C4 H4B . 0.9900 ?
C5 C6 . 1.499(2) ?
C5 H5A . 0.9900 ?
C5 H5B . 0.9900 ?
C6 H6A . 0.9900 ?
C6 H6B . 0.9900 ?
C7 C8 . 1.494(2) ?
C7 H7A . 0.9900 ?
C7 H7B . 0.9900 ?
C8 H8A . 0.9900 ?
C8 H8B . 0.9900 ?
C9 C12 3_557 1.499(2) ?
C9 H9A . 0.9900 ?
C9 H9B . 0.9900 ?
C10 C11 . 1.501(2) ?
C10 H10A . 0.9900 ?
C10 H10B . 0.9900 ?
C11 H11A . 0.9900 ?
C11 H11B . 0.9900 ?
C12 C9 3_557 1.499(2) ?
C12 H12A . 0.9900 ?
C12 H12B . 0.9900 ?
Cl1 O10 . 1.4294(12) ?
Cl1 O8 . 1.4343(11) ?
Cl1 O7 . 1.4407(11) ?
Cl1 O9 . 1.4451(11) ?

loop_
_geom_torsion_atom_site_label_1
_geom_torsion_atom_site_label_2
_geom_torsion_atom_site_label_3
_geom_torsion_atom_site_label_4
_geom_torsion_site_symmetry_1
_geom_torsion_site_symmetry_2
_geom_torsion_site_symmetry_3
_geom_torsion_site_symmetry_4
_geom_torsion
_geom_torsion_publ_flag
C10 O5 Li1 O4 . . . . 79.93(16) ?
C9 O5 Li1 O4 . . . . -110.63(15) ?
C10 O5 Li1 O3 . . . . -9.32(17) ?
C9 O5 Li1 O3 . . . . 160.13(11) ?
C10 O5 Li1 O2 . . . . -94.65(14) ?
C9 O5 Li1 O2 . . . . 74.80(17) ?
C10 O5 Li1 O1 . . . . 174.62(12) ?
C9 O5 Li1 O1 . . . . -15.9(2) ?
C7 O4 Li1 O5 . . . . 142.15(13) ?
C6 O4 Li1 O5 . . . . -93.29(15) ?
C7 O4 Li1 O3 . . . . -112.81(10) ?
C6 O4 Li1 O3 . . . . 11.75(11) ?
C7 O4 Li1 O2 . . . . -45.1(2) ?
C6 O4 Li1 O2 . . . . 79.51(19) ?
C7 O4 Li1 O1 . . . . 23.59(12) ?
C6 O4 Li1 O1 . . . . 148.15(10) ?
C5 O3 Li1 O5 . . . . 133.72(12) ?
C4 O3 Li1 O5 . . . . -100.20(13) ?
C5 O3 Li1 O4 . . . . 18.16(12) ?
C4 O3 Li1 O4 . . . . 144.25(10) ?
C5 O3 Li1 O2 . . . . -119.67(11) ?
C4 O3 Li1 O2 . . . . 6.42(12) ?
C5 O3 Li1 O1 . . . . -51.0(2) ?
C4 O3 Li1 O1 . . . . 75.10(19) ?
C3 O2 Li1 O5 . . . . 128.64(12) ?
C2 O2 Li1 O5 . . . . -106.61(13) ?
C3 O2 Li1 O4 . . . . -44.6(2) ?
C2 O2 Li1 O4 . . . . 80.17(19) ?
C3 O2 Li1 O3 . . . . 23.72(12) ?
C2 O2 Li1 O3 . . . . 148.47(10) ?
C3 O2 Li1 O1 . . . . -112.94(11) ?
C2 O2 Li1 O1 . . . . 11.80(12) ?
C1 O1 Li1 O5 . . . . 125.29(14) ?
C8 O1 Li1 O5 . . . . -109.67(15) ?
C1 O1 Li1 O4 . . . . -119.04(11) ?
C8 O1 Li1 O4 . . . . 6.01(12) ?
C1 O1 Li1 O3 . . . . -49.5(2) ?
C8 O1 Li1 O3 . . . . 75.50(19) ?
C1 O1 Li1 O2 . . . . 18.65(12) ?
C8 O1 Li1 O2 . . . . 143.69(10) ?
C8 O1 C1 C2 . . . . -165.58(12) ?
Li1 O1 C1 C2 . . . . -44.04(15) ?
C3 O2 C2 C1 . . . . 81.88(16) ?
Li1 O2 C2 C1 . . . . -40.01(16) ?
O1 C1 C2 O2 . . . . 56.83(16) ?
C2 O2 C3 C4 . . . . -167.89(12) ?
Li1 O2 C3 C4 . . . . -47.21(15) ?
C5 O3 C4 C3 . . . . 89.63(15) ?
Li1 O3 C4 C3 . . . . -34.13(15) ?
O2 C3 C4 O3 . . . . 53.90(15) ?
C4 O3 C5 C6 . . . . -166.51(12) ?
Li1 O3 C5 C6 . . . . -42.64(14) ?
C7 O4 C6 C5 . . . . 82.64(15) ?
Li1 O4 C6 C5 . . . . -39.31(15) ?
O3 C5 C6 O4 . . . . 55.08(15) ?
C6 O4 C7 C8 . . . . -168.01(12) ?
Li1 O4 C7 C8 . . . . -47.09(14) ?
C1 O1 C8 C7 . . . . 88.01(15) ?
Li1 O1 C8 C7 . . . . -33.84(15) ?
O4 C7 C8 O1 . . . . 54.00(15) ?
C10 O5 C9 C12 . . . 3_557 -134.05(13) ?
Li1 O5 C9 C12 . . . 3_557 56.20(18) ?
C9 O5 C10 C11 . . . . 81.83(15) ?
Li1 O5 C10 C11 . . . . -107.23(14) ?
C12 O6 C11 C10 . . . . 178.36(11) ?
O5 C10 C11 O6 . . . . 67.70(15) ?
C11 O6 C12 C9 . . . 3_557 112.52(14) ?
